data_4505155
loop_
_publ_author_name
'Custelcean, Radu'
'Ward, Michael D.'

_publ_section_title
;
 Chiral Discrimination in Low-Density Hydrogen-Bonded Frameworks
;
_journal_issue 6
_journal_name_full 'Crystal Growth &amp; Design'
_journal_page_first 2277
_journal_paper_doi 10.1021/cg050118x
_journal_volume 5
_journal_year 2005
_chemical_formula_sum 'C16 H26 N8 O12 S2'
_chemical_formula_weight 586.57
_chemical_name_systematic
; 
 ? 
;
_space_group_IT_number 33
_symmetry_cell_setting orthorhombic
_symmetry_space_group_name_Hall 'P 2c -2n'
_symmetry_space_group_name_H-M 'P n a 21'
_atom_sites_solution_hydrogens geom
_atom_sites_solution_primary direct
_atom_sites_solution_secondary difmap
_audit_creation_method SHELXL-97
_cell_angle_alpha 90.00
_cell_angle_beta 90.00
_cell_angle_gamma 90.00
_cell_formula_units_Z 4
_cell_length_a 15.597(3)
_cell_length_b 21.361(4)
_cell_length_c 7.6072(13)
_cell_measurement_temperature 173(2)
_cell_volume 2534.5(8)
_computing_structure_refinement 'SHELXL-97 (Sheldrick, 1997)'
_computing_structure_solution 'SHELXS-97 (Sheldrick, 1990)'
_diffrn_ambient_temperature 173(2)
_diffrn_measured_fraction_theta_full 1.000
_diffrn_measured_fraction_theta_max 1.000
_diffrn_radiation_monochromator graphite
_diffrn_radiation_source 'fine-focus sealed tube'
_diffrn_radiation_type MoK\a
_diffrn_radiation_wavelength 0.71070
_diffrn_reflns_av_R_equivalents 0.0545
_diffrn_reflns_av_sigmaI/netI 0.0316
_diffrn_reflns_limit_h_max 18
_diffrn_reflns_limit_h_min -18
_diffrn_reflns_limit_k_max 25
_diffrn_reflns_limit_k_min -25
_diffrn_reflns_limit_l_max 9
_diffrn_reflns_limit_l_min -9
_diffrn_reflns_number 22288
_diffrn_reflns_theta_full 24.98
_diffrn_reflns_theta_max 24.98
_diffrn_reflns_theta_min 1.62
_exptl_absorpt_coefficient_mu 0.286
_exptl_absorpt_correction_type multi-scan
_exptl_crystal_density_diffrn 1.537
_exptl_crystal_density_method 'not measured'
_exptl_crystal_F_000 1224
_exptl_crystal_size_max 0.54
_exptl_crystal_size_mid 0.17
_exptl_crystal_size_min 0.13
_refine_diff_density_max 0.418
_refine_diff_density_min -0.411
_refine_diff_density_rms 0.069
_refine_ls_abs_structure_details 'Flack H D (1983), Acta Cryst. A39, 876-881'
_refine_ls_abs_structure_Flack 0.05(9)
_refine_ls_extinction_method none
_refine_ls_goodness_of_fit_ref 1.045
_refine_ls_hydrogen_treatment mixed
_refine_ls_matrix_type full
_refine_ls_number_parameters 352
_refine_ls_number_reflns 4444
_refine_ls_number_restraints 1
_refine_ls_restrained_S_all 1.045
_refine_ls_R_factor_all 0.0524
_refine_ls_R_factor_gt 0.0461
_refine_ls_shift/su_max 0.058
_refine_ls_shift/su_mean 0.003
_refine_ls_structure_factor_coef Fsqd
_refine_ls_weighting_details 'calc w=1/[\s^2^(Fo^2^)+(0.1014P)^2^+0.1086P] where P=(Fo^2^+2Fc^2^)/3'
_refine_ls_weighting_scheme calc
_refine_ls_wR_factor_gt 0.1326
_refine_ls_wR_factor_ref 0.1373
_reflns_number_gt 3915
_reflns_number_total 4444
_reflns_threshold_expression >2sigma(I)
_cod_data_source_file cg050118xsi20050330_041155.cif
_cod_data_source_block c:\mydocu~1\chem\postdoc\xray\no2-meoh\chiral~1\pna21
_cod_depositor_comments
;
The following automatic conversions were performed:
'_atom_site_symetry_multiplicity' tag replaced with
'_atom_site_symmetry_multiplicity'.

Automatic conversion script
Id: cif_correct_tags 1440 2010-10-19 06:21:57Z saulius 

The following automatic conversions were performed:

'_exptl_absorpt_correction_type' value 'multiscan' changed to
'multi-scan' according to
/home/saulius/struct/CIF-dictionaries/cif_core.dic dictionary named
'cif_core.dic' version 2.4.1 from 2010-06-29.

Automatic conversion script
Id: cif_fix_values 1715 2011-07-08 13:25:40Z adriana 

The following automatic conversions were performed:

'_symmetry_cell_setting' tag value 'orthorombic' was replaced with
'orthorhombic' value as specified in the replacement file
'/home/robertas/cod-tools/perl-scripts/inputs/replacement_values.lst'.

Automatic conversion script
Id: cif_fix_values 3143 2015-03-26 13:38:13Z robertas 
;
_cod_original_sg_symbol_H-M Pna21
_cod_database_code 4505155

loop_
_symmetry_equiv_pos_as_xyz
'x, y, z'
'-x, -y, z+1/2'
'-x+1/2, y+1/2, z+1/2'
'x+1/2, -y+1/2, z'

loop_
_atom_site_label
_atom_site_type_symbol
_atom_site_fract_x
_atom_site_fract_y
_atom_site_fract_z
_atom_site_U_iso_or_equiv
_atom_site_adp_type
_atom_site_occupancy
_atom_site_symmetry_multiplicity
_atom_site_calc_flag
_atom_site_refinement_flags
S1 S 0.12526(4) 0.53258(3) 0.19908(14) 0.02596(19) Uani 1 1 d .
S2 S 0.65891(4) 0.22477(3) 0.19473(16) 0.02721(19) Uani 1 1 d .
O4 O 0.61758(12) 0.16372(8) 0.1946(5) 0.0334(5) Uani 1 1 d .
O2 O 0.15646(12) 0.59710(8) 0.1990(5) 0.0317(4) Uani 1 1 d .
O1 O 0.07597(17) 0.51824(12) 0.0428(4) 0.0358(6) Uani 1 1 d .
C7 C 0.57489(16) 0.28076(12) 0.1899(7) 0.0273(6) Uani 1 1 d .
O3 O 0.08085(17) 0.51733(13) 0.3593(3) 0.0358(7) Uani 1 1 d .
O5 O 0.70706(17) 0.23750(12) 0.3535(4) 0.0340(7) Uani 1 1 d .
O6 O 0.70990(16) 0.23588(12) 0.0375(4) 0.0346(6) Uani 1 1 d .
C1 C 0.21799(16) 0.48463(12) 0.1918(6) 0.0251(5) Uani 1 1 d .
C4 C 0.36745(17) 0.41262(14) 0.1741(5) 0.0276(7) Uani 1 1 d .
O10 O 0.62648(15) 0.46708(10) 0.1863(8) 0.0656(9) Uani 1 1 d .
C12 C 0.49044(18) 0.26243(14) 0.1988(9) 0.0482(9) Uani 1 1 d .
H12 H 0.4768 0.2192 0.2079 0.058 Uiso 1 1 calc R
C6 C 0.2615(3) 0.46997(18) 0.3430(5) 0.0331(9) Uani 1 1 d .
H6 H 0.2407 0.4841 0.4534 0.040 Uiso 1 1 calc R
C10 C 0.44270(18) 0.36934(14) 0.1766(6) 0.0313(7) Uani 1 1 d .
C3 C 0.3207(2) 0.42689(19) 0.0246(5) 0.0322(9) Uani 1 1 d .
C5 C 0.3358(2) 0.43463(18) 0.3348(5) 0.0337(9) Uani 1 1 d .
H5 H 0.3658 0.4251 0.4401 0.040 Uiso 1 1 calc R
C2 C 0.2468(2) 0.46315(18) 0.0313(6) 0.0306(8) Uani 1 1 d .
H2 H 0.2166 0.4731 -0.0734 0.037 Uiso 1 1 calc R
C8 C 0.59462(18) 0.34349(13) 0.1750(6) 0.0320(8) Uani 1 1 d .
H8 H 0.6526 0.3570 0.1703 0.038 Uiso 1 1 calc R
C11 C 0.42555(18) 0.30592(14) 0.1945(9) 0.0479(9) Uani 1 1 d .
H11 H 0.3678 0.2923 0.2040 0.058 Uiso 1 1 calc R
N8 N 0.55316(18) 0.45227(13) 0.1488(5) 0.0472(11) Uani 1 1 d .
O8 O 0.4214(2) 0.39103(18) -0.1706(4) 0.0684(10) Uani 1 1 d .
C9 C 0.52833(19) 0.38634(14) 0.1672(5) 0.0329(8) Uani 1 1 d .
C14 C 0.84774(17) 0.37124(13) 0.1986(7) 0.0327(6) Uani 1 1 d .
N6 N 0.89457(18) 0.42281(12) 0.1998(6) 0.0434(6) Uani 1 1 d .
H9A H 0.9106 0.4401 0.1001 0.052 Uiso 1 1 calc R
H9B H 0.9098 0.4399 0.3004 0.052 Uiso 1 1 calc R
N4 N 0.8248(2) 0.34446(16) 0.3490(4) 0.0352(8) Uani 1 1 d .
H12A H 0.8408 0.3610 0.4497 0.042 Uiso 1 1 calc R
H12B H 0.7937 0.3101 0.3479 0.042 Uiso 1 1 calc R
N5 N 0.8249(2) 0.34561(17) 0.0472(4) 0.0370(8) Uani 1 1 d .
H15A H 0.8409 0.3629 -0.0525 0.044 Uiso 1 1 calc R
H15B H 0.7937 0.3113 0.0463 0.044 Uiso 1 1 calc R
N3 N -0.14089(15) 0.69126(11) 0.1948(6) 0.0367(6) Uani 1 1 d .
H11A H -0.1560 0.7086 0.0946 0.044 Uiso 1 1 calc R
H11B H -0.1541 0.7095 0.2949 0.044 Uiso 1 1 calc R
C13 C -0.09838(17) 0.63789(12) 0.1951(7) 0.0301(6) Uani 1 1 d .
N1 N -0.0741(2) 0.61198(16) 0.3460(5) 0.0372(8) Uani 1 1 d .
H17A H -0.0449 0.5767 0.3456 0.045 Uiso 1 1 calc R
H17B H -0.0872 0.6301 0.4464 0.045 Uiso 1 1 calc R
N2 N -0.0788(2) 0.61081(16) 0.0452(5) 0.0387(8) Uani 1 1 d .
H18A H -0.0940 0.6283 -0.0547 0.046 Uiso 1 1 calc R
H18B H -0.0504 0.5752 0.0449 0.046 Uiso 1 1 calc R
O9 O 0.50065(18) 0.48962(13) 0.0954(6) 0.0736(11) Uani 1 1 d .
O16 O 0.6574(4) 0.7492(4) 0.1762(13) 0.179(3) Uani 1 1 d .
C15 C 0.3733(4) 0.6256(5) 0.1565(15) 0.110(3) Uani 1 1 d .
C16 C 0.5674(4) 0.7588(3) 0.1741(15) 0.114(3) Uani 1 1 d .
O15 O 0.3262(4) 0.6651(3) 0.2264(19) 0.105(4) Uani 0.50 1 d P
O7 O 0.29138(17) 0.40023(14) -0.2628(4) 0.0524(8) Uani 1 1 d .
N7 N 0.3459(2) 0.40406(15) -0.1481(5) 0.0409(8) Uani 1 1 d .
O11 O 0.4355(17) 0.6484(11) 0.114(2) 0.235(9) Uani 0.50 1 d P

loop_
_atom_site_aniso_label
_atom_site_aniso_U_11
_atom_site_aniso_U_22
_atom_site_aniso_U_33
_atom_site_aniso_U_23
_atom_site_aniso_U_13
_atom_site_aniso_U_12
S1 0.0214(3) 0.0251(3) 0.0314(4) 0.0008(5) -0.0010(5) 0.0029(2)
S2 0.0219(3) 0.0253(3) 0.0345(4) 0.0002(5) 0.0001(5) 0.0018(2)
O4 0.0302(10) 0.0252(9) 0.0447(12) 0.0018(16) 0.0001(15) -0.0012(7)
O2 0.0370(11) 0.0246(9) 0.0335(11) -0.0013(14) -0.0041(14) 0.0010(8)
O1 0.0255(13) 0.0356(15) 0.0462(17) -0.0025(14) -0.0094(13) 0.0047(12)
C7 0.0229(13) 0.0278(13) 0.0312(14) 0.0014(19) 0.001(2) -0.0009(10)
O3 0.0313(15) 0.0343(15) 0.0417(16) 0.0060(13) 0.0123(13) 0.0048(12)
O5 0.0294(15) 0.0346(15) 0.0379(17) 0.0010(12) -0.0061(13) 0.0024(12)
O6 0.0275(14) 0.0382(16) 0.0381(17) -0.0027(12) 0.0041(13) -0.0028(13)
C1 0.0194(12) 0.0263(12) 0.0294(14) -0.0055(19) -0.0045(19) -0.0002(10)
C4 0.0195(13) 0.0278(13) 0.035(2) 0.0065(17) 0.0024(15) 0.0004(11)
O10 0.0334(13) 0.0311(12) 0.132(3) 0.008(3) -0.002(2) -0.0080(10)
C12 0.0259(15) 0.0266(14) 0.092(3) 0.006(3) -0.001(3) -0.0038(12)
C6 0.0350(19) 0.037(2) 0.027(2) -0.0024(15) 0.0012(16) 0.0089(16)
C10 0.0210(13) 0.0324(14) 0.041(2) 0.0027(17) -0.0006(17) 0.0039(11)
C3 0.0311(19) 0.036(2) 0.0291(19) 0.0001(15) 0.0028(16) 0.0009(15)
C5 0.035(2) 0.037(2) 0.029(2) 0.0047(15) -0.0125(17) 0.0097(15)
C2 0.0287(18) 0.035(2) 0.0284(18) 0.0021(15) -0.0016(15) 0.0047(15)
C8 0.0199(12) 0.0264(13) 0.050(2) 0.0012(17) -0.0007(17) -0.0007(11)
C11 0.0220(14) 0.0336(15) 0.088(3) -0.001(3) 0.001(3) -0.0032(12)
N8 0.0267(15) 0.0280(13) 0.087(3) 0.0109(15) 0.0073(16) 0.0036(12)
O8 0.0494(18) 0.099(3) 0.056(2) -0.0056(18) 0.0128(16) 0.0319(17)
C9 0.0250(14) 0.0268(13) 0.047(2) 0.0035(16) 0.0014(16) -0.0050(11)
C14 0.0278(14) 0.0326(14) 0.0376(16) -0.002(2) -0.002(2) 0.0047(11)
N6 0.0528(16) 0.0398(13) 0.0377(15) 0.001(2) -0.001(2) -0.0141(12)
N4 0.0395(18) 0.031(2) 0.035(2) -0.0030(15) -0.0009(17) -0.0047(14)
N5 0.0396(19) 0.042(2) 0.0298(19) -0.0008(16) -0.0004(16) -0.0109(16)
N3 0.0447(14) 0.0300(12) 0.0356(13) 0.005(2) 0.003(2) 0.0131(10)
C13 0.0253(13) 0.0284(13) 0.0365(16) -0.001(2) -0.001(2) -0.0021(11)
N1 0.0398(19) 0.0325(19) 0.039(2) 0.0081(16) 0.0015(17) 0.0086(15)
N2 0.0412(18) 0.0343(19) 0.040(2) -0.0007(17) -0.0012(17) 0.0143(16)
O9 0.0389(14) 0.0363(15) 0.146(3) 0.0266(17) 0.0083(18) 0.0064(13)
O16 0.196(5) 0.169(5) 0.172(7) 0.078(6) 0.041(7) 0.072(5)
C15 0.059(3) 0.127(6) 0.144(9) 0.022(6) 0.016(4) -0.017(4)
C16 0.090(4) 0.103(4) 0.151(8) -0.015(6) 0.050(6) -0.023(4)
O15 0.045(3) 0.067(4) 0.202(11) -0.057(7) 0.010(6) 0.000(3)
O7 0.0455(15) 0.0670(17) 0.045(2) -0.0158(12) 0.0025(14) 0.0020(13)
N7 0.0363(17) 0.0449(19) 0.042(2) -0.0039(14) 0.0057(15) 0.0116(14)
O11 0.33(2) 0.23(2) 0.137(13) 0.027(12) -0.106(17) 0.05(2)

loop_
_atom_type_symbol
_atom_type_description
_atom_type_scat_dispersion_real
_atom_type_scat_dispersion_imag
_atom_type_scat_source
C C 0.0033 0.0016 'International Tables Vol C Tables 4.2.6.8 and 6.1.1.4'
H H 0.0000 0.0000 'International Tables Vol C Tables 4.2.6.8 and 6.1.1.4'
N N 0.0061 0.0033 'International Tables Vol C Tables 4.2.6.8 and 6.1.1.4'
O O 0.0106 0.0060 'International Tables Vol C Tables 4.2.6.8 and 6.1.1.4'
S S 0.1246 0.1234 'International Tables Vol C Tables 4.2.6.8 and 6.1.1.4'

loop_
_geom_angle_atom_site_label_1
_geom_angle_atom_site_label_2
_geom_angle_atom_site_label_3
_geom_angle
O3 S1 O1 113.08(13)
O3 S1 O2 111.97(19)
O1 S1 O2 112.06(17)
O3 S1 C1 106.75(18)
O1 S1 C1 106.56(17)
O2 S1 C1 105.84(11)
O5 S2 O4 113.50(19)
O5 S2 O6 111.80(11)
O4 S2 O6 112.81(18)
O5 S2 C7 105.89(19)
O4 S2 C7 106.07(12)
O6 S2 C7 106.06(18)
C12 C7 C8 119.6(3)
C12 C7 S2 120.9(2)
C8 C7 S2 119.4(2)
C6 C1 C2 120.3(2)
C6 C1 S1 120.6(3)
C2 C1 S1 119.1(3)
C3 C4 C5 117.2(3)
C3 C4 C10 124.1(4)
C5 C4 C10 118.3(3)
C11 C12 C7 120.8(3)
C1 C6 C5 120.1(3)
C9 C10 C11 116.5(3)
C9 C10 C4 126.5(3)
C11 C10 C4 117.0(2)
C4 C3 C2 121.9(4)
C4 C3 N7 121.7(3)
C2 C3 N7 116.4(3)
C6 C5 C4 121.2(3)
C1 C2 C3 119.2(4)
C7 C8 C9 118.7(3)
C12 C11 C10 121.4(3)
O9 N8 O10 122.7(3)
O9 N8 C9 119.0(3)
O10 N8 C9 118.3(3)
C8 C9 C10 123.0(3)
C8 C9 N8 116.3(3)
C10 C9 N8 120.7(3)
N6 C14 N5 120.0(4)
N6 C14 N4 120.1(4)
N5 C14 N4 119.9(3)
N2 C13 N3 119.8(4)
N2 C13 N1 120.0(2)
N3 C13 N1 120.3(4)
O11 C15 O15 109.7(16)
O7 N7 O8 123.8(3)
O7 N7 C3 118.6(3)
O8 N7 C3 117.6(3)

loop_
_geom_bond_atom_site_label_1
_geom_bond_atom_site_label_2
_geom_bond_distance
S1 O3 1.440(3)
S1 O1 1.449(3)
S1 O2 1.4615(19)
S1 C1 1.773(3)
S2 O5 1.448(3)
S2 O4 1.4548(19)
S2 O6 1.456(3)
S2 C7 1.775(3)
C7 C12 1.376(4)
C7 C8 1.379(4)
C1 C6 1.372(6)
C1 C2 1.380(6)
C4 C3 1.385(5)
C4 C5 1.400(6)
C4 C10 1.494(4)
O10 N8 1.220(4)
C12 C11 1.374(4)
C6 C5 1.384(5)
C10 C9 1.386(4)
C10 C11 1.388(4)
C3 C2 1.389(5)
C3 N7 1.456(5)
C8 C9 1.382(4)
N8 O9 1.213(4)
N8 C9 1.467(4)
O8 N7 1.222(4)
C14 N6 1.322(4)
C14 N5 1.324(6)
C14 N4 1.328(6)
N3 C13 1.319(3)
C13 N2 1.314(6)
C13 N1 1.330(6)
O16 C16 1.419(8)
C15 O11 1.13(3)
C15 O15 1.238(11)
O7 N7 1.221(4)
